data_7064177
loop_
_publ_author_name
'Awe, Babatunde'
'Swart, Glendin'
'Erasmus, Elizabeth'
'Landman, Maril\'e'
'Malan, Frederick Pieter'

_publ_section_title
;
 Unlocking reactivity: synthetic, structural and catalytic exploration of
 ruthenium(II) complexes featuring pdc and NHC ligands
;
_journal_name_full 'New Journal of Chemistry'
_journal_paper_doi 10.1039/D5NJ03988F
_journal_year 2026
_chemical_formula_moiety 'C46 H53 N6 O8 Ru2'
_chemical_formula_sum 'C46 H53 N6 O8 Ru2'
_chemical_formula_weight 1020.08
_space_group_crystal_system monoclinic
_space_group_IT_number 12
_space_group_name_Hall '-C 2y'
_space_group_name_H-M_alt 'C 1 2/m 1'
_atom_sites_solution_hydrogens mixed
_atom_sites_solution_primary dual
_audit_creation_date 2025-11-28
_audit_creation_method
;
Olex2 1.3-ac4
(compiled 2018.12.18 svn.r3554 for Rigaku Oxford Diffraction, GUI svn.r1)
;
_audit_update_record
;
2025-11-28 deposited with the CCDC.	2025-12-08 downloaded from the CCDC.
;
_cell_angle_alpha 90
_cell_angle_beta 96.6700(10)
_cell_angle_gamma 90
_cell_formula_units_Z 2
_cell_length_a 13.30480(10)
_cell_length_b 13.5619(2)
_cell_length_c 12.14960(10)
_cell_measurement_reflns_used 21776
_cell_measurement_temperature 149.99(10)
_cell_measurement_theta_max 78.6520
_cell_measurement_theta_min 3.6600
_cell_volume 2177.42(4)
_computing_cell_refinement 'CrysAlisPro 1.171.41.123a (Rigaku OD, 2022)'
_computing_data_collection 'CrysAlisPro 1.171.41.123a (Rigaku OD, 2022)'
_computing_data_reduction 'CrysAlisPro 1.171.41.123a (Rigaku OD, 2022)'
_computing_molecular_graphics 'Olex2 (Dolomanov et al., 2009)'
_computing_publication_material 'Olex2 (Dolomanov et al., 2009)'
_computing_structure_refinement 'ShelXL (Sheldrick, 2015)'
_computing_structure_solution 'ShelXT (Sheldrick, 2015)'
_diffrn_ambient_environment N~2~
_diffrn_ambient_temperature 149.99(10)
_diffrn_detector 'Hybrid Pixel Array Detector'
_diffrn_detector_area_resol_mean 10.0000
_diffrn_detector_type HyPix
_diffrn_measured_fraction_theta_full 0.999
_diffrn_measured_fraction_theta_max 0.985
_diffrn_measurement_details
;
List of Runs (angles in degrees, time in seconds):

  # Type    Start    End  Width  t~exp~   \w     \q     \k     \f   Frames
#--------------------------------------------------------------------------
  1  \w     32.00 118.00   0.50    0.06    --   46.95  57.00 -30.00  172
  2  \w     32.00 118.00   0.50    0.06    --   46.95  57.00 -90.00  172
  3  \w     33.00 118.00   0.50    0.06    --   46.95  52.00-116.00  170
  4  \w     24.00 119.00   0.50    0.06    --   46.95  77.00  30.00  190
  5  \w     24.00 119.00   0.50    0.06    --   46.95  77.00 150.00  190
  6  \w     32.00 118.00   0.50    0.06    --   46.95  57.00 120.00  172
  7  \w     38.00 106.00   0.50    0.15    --  110.25 -94.00  90.00  136
  8  \w     18.00  95.00   0.50    0.06    --   46.95-125.00 120.00  154
  9  \w     38.00 111.00   0.50    0.15    --  110.25-125.00  30.00  146
 10  \w     38.00 111.00   0.50    0.15    --  110.25-125.00  90.00  146
 11  \w     38.00 111.00   0.50    0.15    --  110.25-125.00   0.00  146
 12  \w     38.00 106.00   0.50    0.15    --  110.25 -94.00   0.00  136
 13  \w     38.00 111.00   0.50    0.15    --  110.25-125.00-150.00  146
 14  \w     38.00 111.00   0.50    0.15    --  110.25-125.00-180.00  146
 15  \w     38.00 106.00   0.50    0.15    --  110.25 -94.00-150.00  136
 16  \w     38.00  80.00   0.50    0.15    --  110.25 -61.00-120.00   84
 17  \w     38.00  80.00   0.50    0.15    --  110.25 -61.00-150.00   84
 18  \w     38.00  80.00   0.50    0.15    --  110.25 -61.00   0.00   84
 19  \w     38.00  80.00   0.50    0.15    --  110.25 -61.00  60.00   84
 20  \w     38.00  64.00   0.50    0.15    --  110.25 -52.00  97.00   52
 21  \w     38.00  80.00   0.50    0.15    --  110.25 -61.00 150.00   84
 22  \w     38.00  80.00   0.50    0.15    --  110.25 -61.00 120.00   84
 23  \w    -27.00  13.00   0.50    0.06    --   46.95 -19.00 -90.00   80
 24  \w    -24.00  61.00   0.50    0.06    --   46.95 -52.00  97.00  170
 25  \w     97.00 175.00   0.50    0.15    --  110.25  15.00   0.00  156
 26  \w     88.00 178.00   0.50    0.15    --  110.25  77.00-180.00  180
 27  \w     94.00 178.00   0.50    0.15    --  110.25  61.00-150.00  168
 28  \w     98.00 178.00   0.50    0.15    --  110.25  30.00-180.00  160
 29  \w     97.00 178.00   0.50    0.15    --  110.25  52.00-116.00  162
 30  \w     98.00 178.00   0.50    0.15    --  110.25  45.00 -90.00  160
 31  \w     97.00 175.00   0.50    0.15    --  110.25  15.00 -30.00  156
 32  \w     98.00 178.00   0.50    0.15    --  110.25  30.00  60.00  160
 33  \w     98.00 178.00   0.50    0.15    --  110.25  45.00 120.00  160
 34  \w     88.00 178.00   0.50    0.15    --  110.25  77.00 150.00  180
 35  \w     -5.00  29.00   0.50    0.06    --  -46.95  19.00  30.00   68
 36  \w    -56.00 -29.00   0.50    0.15    -- -102.00  52.00-116.00   54
 37  \w    -72.00 -29.00   0.50    0.15    -- -102.00  61.00-150.00   86
 38  \w    -56.00  26.00   0.50    0.06    --  -46.95  52.00-116.00  164
 39  \w    -72.00 -29.00   0.50    0.15    -- -102.00  61.00  30.00   86
 40  \w   -112.00 -29.00   0.50    0.15    -- -102.00 125.00 -90.00  166
 41  \w   -175.00-105.00   0.50    0.15    -- -102.00 -77.00 -60.00  140
 42  \w   -175.00 -79.00   0.50    0.15    -- -102.00 -77.00   0.00  192
 43  \w   -175.00 -79.00   0.50    0.15    -- -102.00 -77.00  30.00  192
 44  \w   -175.00 -79.00   0.50    0.15    -- -102.00 -77.00 150.00  192
 45  \w   -175.00 -85.00   0.50    0.15    -- -102.00 -61.00  90.00  180
 46  \w   -175.00 -85.00   0.50    0.15    -- -102.00 -61.00  60.00  180
 47  \w   -174.00 -88.00   0.50    0.15    -- -102.00 -52.00  97.00  172
 48  \w   -118.00 -33.00   0.50    0.06    --  -46.95 -52.00  97.00  170
 49  \w   -175.00 -79.00   0.50    0.15    -- -102.00 -77.00 -30.00  192
 50  \w   -175.00 -79.00   0.50    0.15    -- -102.00 -77.00-180.00  192
;
_diffrn_measurement_device 'four-circle diffractometer'
_diffrn_measurement_device_type 'XtaLAB Synergy R, DW system, HyPix'
_diffrn_measurement_method '\w scans'
_diffrn_orient_matrix_type 'CrysAlisPro convention (1999,Acta A55,543-557)'
_diffrn_orient_matrix_UB_11 0.0057830000
_diffrn_orient_matrix_UB_12 -0.0705977000
_diffrn_orient_matrix_UB_13 0.0998475000
_diffrn_orient_matrix_UB_21 -0.1147255000
_diffrn_orient_matrix_UB_22 0.0120224000
_diffrn_orient_matrix_UB_23 0.0039915000
_diffrn_orient_matrix_UB_31 -0.0200643000
_diffrn_orient_matrix_UB_32 -0.0881587000
_diffrn_orient_matrix_UB_33 -0.0793939000
_diffrn_radiation_monochromator mirror
_diffrn_radiation_probe x-ray
_diffrn_radiation_type CuK\a
_diffrn_radiation_wavelength 1.54184
_diffrn_reflns_av_R_equivalents 0.0381
_diffrn_reflns_av_unetI/netI 0.0144
_diffrn_reflns_Laue_measured_fraction_full 0.999
_diffrn_reflns_Laue_measured_fraction_max 0.985
_diffrn_reflns_limit_h_max 16
_diffrn_reflns_limit_h_min -16
_diffrn_reflns_limit_k_max 16
_diffrn_reflns_limit_k_min -17
_diffrn_reflns_limit_l_max 15
_diffrn_reflns_limit_l_min -15
_diffrn_reflns_number 23298
_diffrn_reflns_point_group_measured_fraction_full 0.999
_diffrn_reflns_point_group_measured_fraction_max 0.985
_diffrn_reflns_theta_full 67.684
_diffrn_reflns_theta_max 79.028
_diffrn_reflns_theta_min 4.672
_diffrn_source 'Rotating-anode X-ray tube'
_diffrn_source_type 'Rigaku (Cu) X-ray Source'
_exptl_absorpt_coefficient_mu 6.121
_exptl_absorpt_correction_T_max 1.00000
_exptl_absorpt_correction_T_min 0.58766
_exptl_absorpt_correction_type multi-scan
_exptl_absorpt_process_details
;
CrysAlisPro 1.171.41.123a (Rigaku Oxford Diffraction, 2022)
Empirical absorption correction using spherical harmonics,
implemented in SCALE3 ABSPACK scaling algorithm.
;
_exptl_crystal_colour red
_exptl_crystal_density_diffrn 1.556
_exptl_crystal_description block
_exptl_crystal_F_000 1046
_exptl_crystal_size_max 0.311
_exptl_crystal_size_mid 0.274
_exptl_crystal_size_min 0.200
_refine_diff_density_max 0.851
_refine_diff_density_min -1.177
_refine_diff_density_rms 0.094
_refine_ls_extinction_method none
_refine_ls_goodness_of_fit_ref 1.139
_refine_ls_hydrogen_treatment mixed
_refine_ls_matrix_type full
_refine_ls_number_parameters 192
_refine_ls_number_reflns 2421
_refine_ls_number_restraints 30
_refine_ls_restrained_S_all 1.139
_refine_ls_R_factor_all 0.0368
_refine_ls_R_factor_gt 0.0367
_refine_ls_shift/su_max 0.000
_refine_ls_shift/su_mean 0.000
_refine_ls_structure_factor_coef Fsqd
_refine_ls_weighting_details 'w=1/[\s^2^(Fo^2^)+(0.0084P)^2^+15.3204P] where P=(Fo^2^+2Fc^2^)/3'
_refine_ls_weighting_scheme calc
_refine_ls_wR_factor_gt 0.0798
_refine_ls_wR_factor_ref 0.0799
_reflns_Friedel_coverage 0.000
_reflns_number_gt 2402
_reflns_number_total 2421
_reflns_threshold_expression 'I > 2\s(I)'
_cod_data_source_file d5nj03988f2.cif
_cod_data_source_block ba34_lt3_auto
_cod_database_code 7064177
_shelxl_version_number 2013-3
_shelx_space_group_comment
;
The symmetry employed for this shelxl refinement is uniquely defined
by the following loop, which should always be used as a source of
symmetry information in preference to the above space-group names.
They are only intended as comments.
;
_diffrn_oxdiff_digest_frames
;
01f674b771164bea1bb6110b41b6117e9200042a530
;
_reflns_odcompleteness_completeness 99.96
_reflns_odcompleteness_iscentric 1
_reflns_odcompleteness_theta 71.98
_olex2_refinement_description
;
1. Fixed Uiso
 At 1.2 times of:
  All C(H) groups, All C(H,H) groups
 At 1.5 times of:
  All C(H,H,H) groups
2. Rigid body (RIGU) restrains
 C11, C12A, C12B, C13A, C13B, C14
 with sigma for 1-2 distances of 0.004 and sigma for 1-3 distances of 0.004
3. Others
 Sof(H11A)=Sof(H14A)=Sof(C13B)=Sof(H13C)=Sof(H13D)=Sof(C12B)=Sof(H12C)=
 Sof(H12D)=1-FVAR(1)
 Sof(H11)=Sof(H14)=Sof(C12A)=Sof(H12A)=Sof(H12B)=Sof(C13A)=Sof(H13A)=Sof(H13B)=
 FVAR(1)
 Fixed Sof: C7A(0.5) H7AA(0.5) H7AB(0.5) C8(0.5) C9(0.5) H9A(0.5) H9B(0.5)
 H9C(0.5) C10(0.5) H10A(0.5) C7B(0.5) H7BA(0.5) H7BB(0.5) H7BC(0.5) H10(0.25)
4.a Ternary CH refined with riding coordinates:
 C11(H11), C11(H11A), C14(H14), C14(H14A)
4.b Secondary CH2 refined with riding coordinates:
 C7A(H7AA,H7AB), C12A(H12A,H12B), C13A(H13A,H13B), C13B(H13C,H13D), C12B(H12C,
 H12D)
4.c Aromatic/amide H refined with riding coordinates:
 C3(H3), C6(H6), C4(H4), C10(H10A)
4.d Idealised Me refined as rotating group:
 C9(H9A,H9B,H9C), C7B(H7BA,H7BB,H7BC)
;
_olex2_submission_special_instructions 'No special instructions were received'
_oxdiff_exptl_absorpt_empirical_details
;
Empirical correction (ABSPACK) includes:
- Absorption correction using spherical harmonics
- Frame scaling
;
_oxdiff_exptl_absorpt_empirical_full_max 1.505
_oxdiff_exptl_absorpt_empirical_full_min 0.746

loop_
_space_group_symop_operation_xyz
'x, y, z'
'-x, y, -z'
'x+1/2, y+1/2, z'
'-x+1/2, y+1/2, -z'
'-x, -y, -z'
'x, -y, z'
'-x+1/2, -y+1/2, -z'
'x+1/2, -y+1/2, z'

loop_
_atom_site_label
_atom_site_type_symbol
_atom_site_fract_x
_atom_site_fract_y
_atom_site_fract_z
_atom_site_U_iso_or_equiv
_atom_site_adp_type
_atom_site_occupancy
_atom_site_site_symmetry_order
_atom_site_calc_flag
_atom_site_refinement_flags_posn
_atom_site_refinement_flags_adp
_atom_site_refinement_flags_occupancy
_atom_site_disorder_assembly
_atom_site_disorder_group
Ru1 Ru 0.70674(3) 0.5000 0.34477(3) 0.02093(10) Uani 1 2 d S T P A .
O1 O 0.71459(18) 0.34758(15) 0.30680(17) 0.0266(5) Uani 1 1 d . . . . .
N1 N 0.7462(3) 0.5000 0.1890(3) 0.0226(7) Uani 1 2 d S T P . .
N2 N 0.4888(2) 0.4214(2) 0.2617(2) 0.0295(6) Uani 1 1 d . . . . .
O2 O 0.7528(3) 0.24271(19) 0.1764(2) 0.0568(9) Uani 1 1 d . . . . .
C5 C 0.5514(3) 0.5000 0.2871(3) 0.0227(9) Uani 1 2 d S T P A .
C2 C 0.7591(2) 0.4137(2) 0.1391(3) 0.0254(6) Uani 1 1 d . . . . .
C11 C 0.6728(3) 0.5514(3) 0.5070(2) 0.0328(8) Uani 1 1 d . U . . .
H11 H 0.6062 0.5848 0.5100 0.039 Uiso 0.48(2) 1 calc R . . A 2
H11A H 0.6020 0.5770 0.5021 0.039 Uiso 0.52(2) 1 calc R . . A 3
C3 C 0.7874(3) 0.4115(3) 0.0334(3) 0.0333(8) Uani 1 1 d . . . . .
H3 H 0.7968 0.3505 -0.0026 0.040 Uiso 1 1 calc R . . . .
C6 C 0.3924(3) 0.4506(3) 0.2184(3) 0.0348(8) Uani 1 1 d . . . . .
H6 H 0.3371 0.4088 0.1936 0.042 Uiso 1 1 calc R . . . .
C1 C 0.7413(3) 0.3263(2) 0.2106(3) 0.0320(7) Uani 1 1 d . . . . .
C4 C 0.8018(4) 0.5000 -0.0189(4) 0.0340(11) Uani 1 2 d S T P . .
H4 H 0.8218 0.5000 -0.0915 0.041 Uiso 1 2 calc RS T P . .
C14 C 0.8659(3) 0.5494(3) 0.4218(3) 0.0342(8) Uani 1 1 d . U . . .
H14 H 0.9052 0.5741 0.3621 0.041 Uiso 0.48(2) 1 calc R . . A 2
H14A H 0.9098 0.5834 0.3722 0.041 Uiso 0.52(2) 1 calc R . . A 3
C7A C 0.5093(17) 0.318(2) 0.2627(12) 0.028(3) Uani 0.5 1 d . . . B 1
H7AA H 0.4541 0.2836 0.2957 0.034 Uiso 0.5 1 calc R . . B 1
H7AB H 0.5726 0.3058 0.3123 0.034 Uiso 0.5 1 calc R . . B 1
C8 C 0.5197(5) 0.2705(5) 0.1534(6) 0.0298(14) Uani 0.5 1 d . . . B 1
C9 C 0.5346(5) 0.1584(6) 0.1634(6) 0.0368(16) Uani 0.5 1 d . . . B 1
H9A H 0.6012 0.1443 0.2038 0.055 Uiso 0.5 1 calc GR . . B 1
H9B H 0.5304 0.1293 0.0892 0.055 Uiso 0.5 1 calc GR . . B 1
H9C H 0.4817 0.1301 0.2036 0.055 Uiso 0.5 1 calc GR . . B 1
C10 C 0.5176(6) 0.3197(6) 0.0587(6) 0.0422(18) Uani 0.5 1 d . . . B 1
H10A H 0.5541 0.3792 0.0743 0.051 Uiso 0.5 1 calc R . . B 1
C7B C 0.5052(18) 0.314(2) 0.2971(14) 0.042(4) Uani 0.5 1 d . . . B -1
H7BA H 0.5345 0.2779 0.2389 0.062 Uiso 0.5 1 calc GR . . B -1
H7BB H 0.4402 0.2847 0.3091 0.062 Uiso 0.5 1 calc GR . . B -1
H7BC H 0.5514 0.3115 0.3659 0.062 Uiso 0.5 1 calc GR . . B -1
C12A C 0.7721(10) 0.6042(10) 0.5733(10) 0.030(2) Uani 0.48(2) 1 d . U . A 2
H12A H 0.7509 0.6674 0.6043 0.036 Uiso 0.48(2) 1 calc R . . A 2
H12B H 0.7983 0.5616 0.6363 0.036 Uiso 0.48(2) 1 calc R . . A 2
C13A C 0.8592(9) 0.6251(9) 0.5023(12) 0.031(2) Uani 0.48(2) 1 d . U . A 2
H13A H 0.8473 0.6894 0.4643 0.037 Uiso 0.48(2) 1 calc R . . A 2
H13B H 0.9240 0.6293 0.5512 0.037 Uiso 0.48(2) 1 calc R . . A 2
C13B C 0.8496(10) 0.6028(10) 0.5362(11) 0.038(2) Uani 0.52(2) 1 d . U . A 3
H13C H 0.8820 0.5621 0.5981 0.045 Uiso 0.52(2) 1 calc R . . A 3
H13D H 0.8851 0.6670 0.5391 0.045 Uiso 0.52(2) 1 calc R . . A 3
C12B C 0.7398(12) 0.6206(9) 0.5547(11) 0.037(2) Uani 0.52(2) 1 d . U . A 3
H12C H 0.7353 0.6221 0.6354 0.045 Uiso 0.52(2) 1 calc R . . A 3
H12D H 0.7191 0.6863 0.5246 0.045 Uiso 0.52(2) 1 calc R . . A 3
H10 H 0.5000 0.284(8) 0.0000 0.02(2) Uiso 0.5 2 d S T P . .

loop_
_atom_site_aniso_label
_atom_site_aniso_U_11
_atom_site_aniso_U_22
_atom_site_aniso_U_33
_atom_site_aniso_U_23
_atom_site_aniso_U_13
_atom_site_aniso_U_12
Ru1 0.03127(18) 0.01248(16) 0.01820(16) 0.000 -0.00063(12) 0.000
O1 0.0432(13) 0.0135(10) 0.0224(10) 0.0004(8) 0.0001(9) 0.0023(9)
N1 0.0286(19) 0.0187(18) 0.0197(17) 0.000 -0.0011(14) 0.000
N2 0.0326(14) 0.0193(13) 0.0361(15) -0.0018(12) 0.0020(12) -0.0028(11)
O2 0.118(3) 0.0189(13) 0.0343(14) -0.0022(11) 0.0108(16) 0.0194(15)
C5 0.031(2) 0.018(2) 0.0189(19) 0.000 0.0024(16) 0.000
C2 0.0314(16) 0.0205(16) 0.0233(15) -0.0036(12) -0.0003(12) 0.0043(13)
C11 0.056(2) 0.0275(18) 0.0156(14) -0.0055(13) 0.0065(13) 0.0092(15)
C3 0.0387(18) 0.0326(19) 0.0285(16) -0.0035(14) 0.0033(14) 0.0077(15)
C6 0.0289(16) 0.0332(19) 0.0412(19) -0.0021(16) 0.0003(14) -0.0020(15)
C1 0.048(2) 0.0190(16) 0.0272(16) -0.0009(13) -0.0023(14) 0.0084(15)
C4 0.038(3) 0.040(3) 0.024(2) 0.000 0.007(2) 0.000
C14 0.0337(17) 0.0305(18) 0.0351(17) 0.0012(14) -0.0107(14) -0.0053(15)
C7A 0.031(5) 0.021(5) 0.032(7) 0.004(6) 0.006(5) -0.006(3)
C8 0.027(3) 0.030(4) 0.031(3) -0.006(3) 0.000(3) 0.000(3)
C9 0.029(3) 0.039(4) 0.042(4) -0.016(3) 0.006(3) 0.000(3)
C10 0.052(4) 0.045(5) 0.029(4) -0.004(3) 0.003(3) 0.007(4)
C7B 0.045(6) 0.017(5) 0.063(12) 0.005(10) 0.007(9) -0.002(4)
C12A 0.045(5) 0.021(5) 0.021(4) -0.005(3) -0.009(4) -0.001(4)
C13A 0.041(4) 0.024(5) 0.026(5) -0.002(4) -0.006(3) -0.004(3)
C13B 0.056(5) 0.027(5) 0.026(5) 0.000(4) -0.013(3) -0.006(4)
C12B 0.065(6) 0.021(4) 0.023(5) -0.003(3) -0.005(4) 0.001(4)

loop_
_atom_type_symbol
_atom_type_description
_atom_type_scat_dispersion_real
_atom_type_scat_dispersion_imag
_atom_type_scat_source
C C 0.0181 0.0091 'International Tables Vol C Tables 4.2.6.8 and 6.1.1.4'
H H 0.0000 0.0000 'International Tables Vol C Tables 4.2.6.8 and 6.1.1.4'
N N 0.0311 0.0180 'International Tables Vol C Tables 4.2.6.8 and 6.1.1.4'
O O 0.0492 0.0322 'International Tables Vol C Tables 4.2.6.8 and 6.1.1.4'
Ru Ru 0.0552 3.2960 'International Tables Vol C Tables 4.2.6.8 and 6.1.1.4'

loop_
_geom_angle_atom_site_label_1
_geom_angle_atom_site_label_2
_geom_angle_atom_site_label_3
_geom_angle
_geom_angle_site_symmetry_1
_geom_angle_site_symmetry_3
_geom_angle_publ_flag
O1 Ru1 O1 153.60(12) 6_565 . ?
O1 Ru1 C11 121.77(11) 6_565 6_565 ?
O1 Ru1 C11 84.62(11) . 6_565 ?
O1 Ru1 C11 84.62(11) 6_565 . ?
O1 Ru1 C11 121.78(11) . . ?
O1 Ru1 C14 74.94(11) 6_565 . ?
O1 Ru1 C14 107.70(11) 6_565 6_565 ?
O1 Ru1 C14 74.94(11) . 6_565 ?
O1 Ru1 C14 107.70(11) . . ?
N1 Ru1 O1 76.82(6) . 6_565 ?
N1 Ru1 O1 76.81(6) . . ?
N1 Ru1 C5 92.33(15) . . ?
N1 Ru1 C11 161.27(9) . . ?
N1 Ru1 C11 161.27(9) . 6_565 ?
N1 Ru1 C14 93.07(14) . 6_565 ?
N1 Ru1 C14 93.07(14) . . ?
C5 Ru1 O1 89.94(7) . 6_565 ?
C5 Ru1 O1 89.94(7) . . ?
C5 Ru1 C11 90.13(15) . . ?
C5 Ru1 C11 90.13(15) . 6_565 ?
C5 Ru1 C14 162.31(10) . . ?
C5 Ru1 C14 162.31(10) . 6_565 ?
C11 Ru1 C11 37.15(18) . 6_565 ?
C11 Ru1 C14 90.15(14) . 6_565 ?
C11 Ru1 C14 90.15(14) 6_565 . ?
C11 Ru1 C14 79.52(14) 6_565 6_565 ?
C11 Ru1 C14 79.52(14) . . ?
C14 Ru1 C14 33.66(18) 6_565 . ?
C1 O1 Ru1 116.1(2) . . ?
C2 N1 Ru1 119.01(19) . . ?
C2 N1 Ru1 119.01(19) 6_565 . ?
C2 N1 C2 122.0(4) 6_565 . ?
C5 N2 C6 112.0(3) . . ?
C5 N2 C7A 130.9(9) . . ?
C5 N2 C7B 128.1(9) . . ?
C6 N2 C7A 116.8(9) . . ?
C6 N2 C7B 118.4(9) . . ?
C7A N2 C7B 16.3(10) . . ?
N2 C5 Ru1 128.66(19) 6_565 . ?
N2 C5 Ru1 128.66(19) . . ?
N2 C5 N2 102.6(4) . 6_565 ?
N1 C2 C3 120.3(3) . . ?
N1 C2 C1 113.0(3) . . ?
C3 C2 C1 126.7(3) . . ?
Ru1 C11 H11 117.0 . . ?
Ru1 C11 H11A 110.4 . . ?
C11 C11 Ru1 71.42(9) 6_565 . ?
C11 C11 H11 117.0 6_565 . ?
C11 C11 H11A 110.4 6_565 . ?
C11 C11 C12A 116.1(6) 6_565 . ?
C12A C11 Ru1 110.2(5) . . ?
C12A C11 H11 117.0 . . ?
C12B C11 Ru1 113.9(6) . . ?
C12B C11 C11 133.1(7) . 6_565 ?
C12B C11 H11A 110.4 . . ?
C2 C3 H3 120.8 . . ?
C2 C3 C4 118.4(3) . . ?
C4 C3 H3 120.8 . . ?
N2 C6 H6 126.7 . . ?
C6 C6 N2 106.65(19) 6_565 . ?
C6 C6 H6 126.7 6_565 . ?
O1 C1 C2 115.1(3) . . ?
O2 C1 O1 124.9(3) . . ?
O2 C1 C2 120.0(3) . . ?
C3 C4 C3 120.6(4) . 6_565 ?
C3 C4 H4 119.7 6_565 . ?
C3 C4 H4 119.7 . . ?
Ru1 C14 H14 109.6 . . ?
Ru1 C14 H14A 117.5 . . ?
C14 C14 Ru1 73.17(9) 6_565 . ?
C14 C14 H14 109.6 6_565 . ?
C14 C14 H14A 117.5 6_565 . ?
C14 C14 C13A 136.0(6) 6_565 . ?
C14 C14 C13B 116.8(6) 6_565 . ?
C13A C14 Ru1 111.0(5) . . ?
C13A C14 H14 109.6 . . ?
C13B C14 Ru1 105.8(5) . . ?
C13B C14 H14A 117.5 . . ?
N2 C7A H7AA 108.1 . . ?
N2 C7A H7AB 108.1 . . ?
N2 C7A C8 116.6(12) . . ?
H7AA C7A H7AB 107.3 . . ?
C8 C7A H7AA 108.1 . . ?
C8 C7A H7AB 108.1 . . ?
C7A C8 C9 112.1(11) . . ?
C7A C8 C7B 6.8(17) . . ?
C9 C8 C7B 105.4(9) . . ?
C10 C8 C7A 124.2(11) . . ?
C10 C8 C9 123.7(7) . . ?
C10 C8 C7B 130.8(10) . . ?
C8 C9 H9A 109.5 . . ?
C8 C9 H9B 109.5 . . ?
C8 C9 H9C 109.5 . . ?
H9A C9 H9B 109.5 . . ?
H9A C9 H9C 109.5 . . ?
H9B C9 H9C 109.5 . . ?
C8 C10 C10 145.6(7) . 2_655 ?
C8 C10 H10A 107.2 . . ?
C8 C10 H10 114(6) . . ?
C10 C10 H10A 107.2 2_655 . ?
C10 C10 H10 34(6) 2_655 . ?
H10A C10 H10 135.7 . . ?
N2 C7B C8 93.8(9) . . ?
N2 C7B H7BA 109.5 . . ?
N2 C7B H7BB 109.5 . . ?
N2 C7B H7BC 109.5 . . ?
C8 C7B H7BA 22.5 . . ?
C8 C7B H7BB 101.4 . . ?
C8 C7B H7BC 131.3 . . ?
H7BA C7B H7BB 109.5 . . ?
H7BA C7B H7BC 109.5 . . ?
H7BB C7B H7BC 109.5 . . ?
C11 C12A H12A 108.5 . . ?
C11 C12A H12B 108.5 . . ?
H12A C12A H12B 107.5 . . ?
C13A C12A C11 114.9(9) . . ?
C13A C12A H12A 108.5 . . ?
C13A C12A H12B 108.5 . . ?
C14 C13A C12A 111.1(9) . . ?
C14 C13A H13A 109.4 . . ?
C14 C13A H13B 109.4 . . ?
C12A C13A H13A 109.4 . . ?
C12A C13A H13B 109.4 . . ?
H13A C13A H13B 108.0 . . ?
C14 C13B H13C 108.4 . . ?
C14 C13B H13D 108.4 . . ?
H13C C13B H13D 107.5 . . ?
C12B C13B C14 115.3(9) . . ?
C12B C13B H13C 108.4 . . ?
C12B C13B H13D 108.4 . . ?
C11 C12B C13B 114.5(10) . . ?
C11 C12B H12C 108.6 . . ?
C11 C12B H12D 108.6 . . ?
C13B C12B H12C 108.6 . . ?
C13B C12B H12D 108.6 . . ?
H12C C12B H12D 107.6 . . ?

loop_
_geom_bond_atom_site_label_1
_geom_bond_atom_site_label_2
_geom_bond_distance
_geom_bond_site_symmetry_2
_geom_bond_publ_flag
Ru1 O1 2.123(2) 6_565 ?
Ru1 O1 2.123(2) . ?
Ru1 N1 2.022(4) . ?
Ru1 C5 2.104(5) . ?
Ru1 C11 2.187(3) 6_565 ?
Ru1 C11 2.187(3) . ?
Ru1 C14 2.313(3) . ?
Ru1 C14 2.313(3) 6_565 ?
O1 C1 1.293(4) . ?
N1 C2 1.338(3) 6_565 ?
N1 C2 1.338(3) . ?
N2 C5 1.366(4) . ?
N2 C6 1.386(4) . ?
N2 C7A 1.43(3) . ?
N2 C7B 1.52(3) . ?
O2 C1 1.222(4) . ?
C5 N2 1.366(4) 6_565 ?
C2 C3 1.381(4) . ?
C2 C1 1.505(5) . ?
C11 C11 1.393(7) 6_565 ?
C11 H11 1.0000 . ?
C11 H11A 1.0000 . ?
C11 C12A 1.631(12) . ?
C11 C12B 1.376(14) . ?
C3 H3 0.9500 . ?
C3 C4 1.382(4) . ?
C6 C6 1.339(7) 6_565 ?
C6 H6 0.9500 . ?
C4 C3 1.382(4) 6_565 ?
C4 H4 0.9500 . ?
C14 C14 1.339(7) 6_565 ?
C14 H14 1.0000 . ?
C14 H14A 1.0000 . ?
C14 C13A 1.429(12) . ?
C14 C13B 1.604(12) . ?
C7A H7AA 0.9900 . ?
C7A H7AB 0.9900 . ?
C7A C8 1.494(19) . ?
C8 C9 1.537(10) . ?
C8 C10 1.327(10) . ?
C8 C7B 1.87(2) . ?
C9 H9A 0.9800 . ?
C9 H9B 0.9800 . ?
C9 H9C 0.9800 . ?
C10 C10 1.449(15) 2_655 ?
C10 H10A 0.9500 . ?
C10 H10 0.87(6) . ?
C7B H7BA 0.9800 . ?
C7B H7BB 0.9800 . ?
C7B H7BC 0.9800 . ?
C12A H12A 0.9900 . ?
C12A H12B 0.9900 . ?
C12A C13A 1.549(16) . ?
C13A H13A 0.9900 . ?
C13A H13B 0.9900 . ?
C13B H13C 0.9900 . ?
C13B H13D 0.9900 . ?
C13B C12B 1.523(17) . ?
C12B H12C 0.9900 . ?
C12B H12D 0.9900 . ?

loop_
_geom_torsion_atom_site_label_1
_geom_torsion_atom_site_label_2
_geom_torsion_atom_site_label_3
_geom_torsion_atom_site_label_4
_geom_torsion
_geom_torsion_site_symmetry_1
_geom_torsion_site_symmetry_2
_geom_torsion_site_symmetry_3
_geom_torsion_site_symmetry_4
_geom_torsion_publ_flag
Ru1 O1 C1 O2 177.6(3) . . . . ?
Ru1 O1 C1 C2 -2.0(4) . . . . ?
Ru1 N1 C2 C3 -179.1(3) . . . . ?
Ru1 N1 C2 C1 0.0(4) . . . . ?
Ru1 C11 C12A C13A 11.3(14) . . . . ?
Ru1 C11 C12B C13B -38.2(15) . . . . ?
Ru1 C14 C13A C12A 40.2(14) . . . . ?
Ru1 C14 C13B C12B -8.8(13) . . . . ?
N1 C2 C3 C4 0.0(6) . . . . ?
N1 C2 C1 O1 1.3(4) . . . . ?
N1 C2 C1 O2 -178.2(4) . . . . ?
N2 C7A C8 C9 -176.3(11) . . . . ?
N2 C7A C8 C10 4(2) . . . . ?
N2 C7A C8 C7B -165(15) . . . . ?
C5 N2 C6 C6 -1.4(3) . . . 6_565 ?
C5 N2 C7A C8 -100.5(15) . . . . ?
C5 N2 C7B C8 -111.7(9) . . . . ?
C2 N1 C2 C3 0.5(6) 6_565 . . . ?
C2 N1 C2 C1 179.7(3) 6_565 . . . ?
C2 C3 C4 C3 -0.5(7) . . . 6_565 ?
C11 C11 C12A C13A 89.9(12) 6_565 . . . ?
C11 C11 C12B C13B 48.3(15) 6_565 . . . ?
C11 C12A C13A C14 -34.9(18) . . . . ?
C3 C2 C1 O1 -179.6(3) . . . . ?
C3 C2 C1 O2 0.8(6) . . . . ?
C6 N2 C5 Ru1 -175.6(3) . . . . ?
C6 N2 C5 N2 2.2(5) . . . 6_565 ?
C6 N2 C7A C8 72.5(15) . . . . ?
C6 N2 C7B C8 83.3(10) . . . . ?
C1 C2 C3 C4 -179.0(4) . . . . ?
C14 C14 C13A C12A -47.0(15) 6_565 . . . ?
C14 C14 C13B C12B -87.6(12) 6_565 . . . ?
C14 C13B C12B C11 31.0(19) . . . . ?
C7A N2 C5 Ru1 -2.3(9) . . . . ?
C7A N2 C5 N2 175.5(7) . . . 6_565 ?
C7A N2 C6 C6 -175.7(6) . . . 6_565 ?
C7A N2 C7B C8 -5(5) . . . . ?
C7A C8 C10 C10 -140.2(17) . . . 2_655 ?
C7A C8 C7B N2 12(12) . . . . ?
C9 C8 C10 C10 41(2) . . . 2_655 ?
C9 C8 C7B N2 -178.2(9) . . . . ?
C10 C8 C7B N2 1.1(18) . . . . ?
C7B N2 C5 Ru1 18.6(10) . . . . ?
C7B N2 C5 N2 -163.6(9) . . . 6_565 ?
C7B N2 C6 C6 165.9(8) . . . 6_565 ?
C7B N2 C7A C8 172(8) . . . . ?
C7B C8 C10 C10 -138.6(16) . . . 2_655 ?
C12A C11 C12B C13B 43(3) . . . . ?
C13A C14 C13B C12B 100(3) . . . . ?
C13B C14 C13A C12A -38(2) . . . . ?
C12B C11 C12A C13A -95(3) . . . . ?
